data_4127216
loop_
_publ_author_name
'Nakakuki, Yusuke'
'Hirose, Takashi'
'Sotome, Hikaru'
'Miyasaka, Hiroshi'
'Matsuda, Kenji'

_publ_section_title
;
 Hexa-peri-hexabenzo[7]helicene: Homogeneously \p-Extended Helicene as a
 Primary Substructure of Helically Twisted Chiral Graphenes
;
_journal_name_full 'Journal of the American Chemical Society'
_journal_paper_doi 10.1021/jacs.7b13412
_journal_year 2018
_chemical_formula_moiety C48H24
_chemical_formula_sum 'C48 H24'
_chemical_formula_weight 600.67
_chemical_name_common 'compound 1'
_chemical_name_systematic
;
 hexa-pery-hexabenzo[7]helicene
 peryleno[1',2',3':10,10a,1]phenanthro[9,8a,8-ab]perylene
;
_space_group_crystal_system triclinic
_space_group_IT_number 2
_space_group_name_Hall '-P 1'
_space_group_name_H-M_alt 'P -1'
_symmetry_space_group_name_Hall '-P 1'
_symmetry_space_group_name_H-M 'P -1'
_atom_sites_solution_hydrogens geom
_audit_creation_method SHELXL-2014/7
_cell_angle_alpha 91.209(2)
_cell_angle_beta 95.437(2)
_cell_angle_gamma 95.278(2)
_cell_formula_units_Z 2
_cell_length_a 8.8337(7)
_cell_length_b 10.0588(8)
_cell_length_c 16.3246(15)
_cell_measurement_reflns_used 10895
_cell_measurement_temperature 296(2)
_cell_measurement_theta_max 27.45
_cell_measurement_theta_min 3.14
_cell_volume 1437.2(2)
_computing_cell_refinement 'Rigaku R-AXIS RAPID-S'
_computing_data_collection 'Rigaku R-AXIS RAPID-S'
_computing_data_reduction 'Rigaku R-AXIS RAPID-S'
_computing_molecular_graphics 'Yadokari-XG (Wakita, Nemoto et al., 2009)'
_computing_publication_material 'Yadokari-XG (Wakita, Nemoto et al., 2009)'
_computing_structure_refinement 'SHELXL-2014/7 (Sheldrick, 2014)'
_computing_structure_solution 'SHELXL-2014/7 (Sheldrick, 2014)'
_diffrn_ambient_temperature 296(2)
_diffrn_measured_fraction_theta_full 0.970
_diffrn_measured_fraction_theta_max 0.959
_diffrn_measurement_device_type 'Large-area curved imaging plate (IP)'
_diffrn_measurement_method 'phi and omega scans'
_diffrn_radiation_type MoK\a
_diffrn_radiation_wavelength 0.71075
_diffrn_reflns_av_R_equivalents 0.0759
_diffrn_reflns_av_unetI/netI 0.0855
_diffrn_reflns_Laue_measured_fraction_full 0.970
_diffrn_reflns_Laue_measured_fraction_max 0.959
_diffrn_reflns_limit_h_max 11
_diffrn_reflns_limit_h_min -11
_diffrn_reflns_limit_k_max 12
_diffrn_reflns_limit_k_min -13
_diffrn_reflns_limit_l_max 21
_diffrn_reflns_limit_l_min -21
_diffrn_reflns_number 13070
_diffrn_reflns_point_group_measured_fraction_full 0.970
_diffrn_reflns_point_group_measured_fraction_max 0.959
_diffrn_reflns_theta_full 25.242
_diffrn_reflns_theta_max 27.455
_diffrn_reflns_theta_min 3.134
_diffrn_source 'sealed Xray tube'
_exptl_absorpt_coefficient_mu 0.079
_exptl_absorpt_correction_T_max 1.4360
_exptl_absorpt_correction_T_min 0.7609
_exptl_absorpt_correction_type empirical
_exptl_absorpt_process_details
;
T. Higashi (March 2001). Program for Empirical Absorption Correction.
  Rigaku Corporation, Tokyo, Japan
;
_exptl_crystal_colour Green
_exptl_crystal_density_diffrn 1.388
_exptl_crystal_density_method 'not measured'
_exptl_crystal_description Prism
_exptl_crystal_F_000 624
_exptl_crystal_size_max 0.400
_exptl_crystal_size_mid 0.150
_exptl_crystal_size_min 0.050
_refine_diff_density_max 0.225
_refine_diff_density_min -0.284
_refine_diff_density_rms 0.066
_refine_ls_extinction_method none
_refine_ls_goodness_of_fit_ref 1.039
_refine_ls_hydrogen_treatment constr
_refine_ls_matrix_type full
_refine_ls_number_parameters 433
_refine_ls_number_reflns 6299
_refine_ls_number_restraints 0
_refine_ls_restrained_S_all 1.039
_refine_ls_R_factor_all 0.1547
_refine_ls_R_factor_gt 0.0839
_refine_ls_shift/su_max 0.000
_refine_ls_shift/su_mean 0.000
_refine_ls_structure_factor_coef Fsqd
_refine_ls_weighting_details 'w=1/[\s^2^(Fo^2^)+(0.0789P)^2^+0.3965P] where P=(Fo^2^+2Fc^2^)/3'
_refine_ls_weighting_scheme calc
_refine_ls_wR_factor_gt 0.1684
_refine_ls_wR_factor_ref 0.1990
_reflns_Friedel_coverage 0.000
_reflns_number_gt 3521
_reflns_number_total 6299
_reflns_threshold_expression 'I > 2\s(I)'
_cod_data_source_file ja7b13412_si_002.cif
_cod_data_source_block PH3
_cod_database_code 4127216
_shelx_shelxl_version_number 2014/7
_shelx_space_group_comment
;
The symmetry employed for this shelxl refinement is uniquely defined
by the following loop, which should always be used as a source of
symmetry information in preference to the above space-group names.
They are only intended as comments.
;
_shelx_estimated_absorpt_t_min 0.969
_shelx_estimated_absorpt_t_max 0.996

loop_
_space_group_symop_operation_xyz
'x, y, z'
'-x, -y, -z'

loop_
_atom_site_label
_atom_site_type_symbol
_atom_site_fract_x
_atom_site_fract_y
_atom_site_fract_z
_atom_site_U_iso_or_equiv
_atom_site_adp_type
_atom_site_occupancy
_atom_site_site_symmetry_order
_atom_site_calc_flag
_atom_site_refinement_flags_posn
_atom_site_refinement_flags_adp
C1 C 0.0562(3) 0.7986(3) 0.23778(17) 0.0446(7) Uani 1 1 d . .
H1 H 0.1307 0.7388 0.2400 0.054 Uiso 1 1 calc R U
C2 C 0.0847(4) 0.9193(3) 0.28324(19) 0.0537(8) Uani 1 1 d . .
H2 H 0.1778 0.9393 0.3147 0.064 Uiso 1 1 calc R U
C3 C -0.0233(4) 1.0075(3) 0.28150(19) 0.0545(8) Uani 1 1 d . .
H3 H -0.0061 1.0843 0.3151 0.065 Uiso 1 1 calc R U
C4 C -0.1611(4) 0.9848(3) 0.22985(19) 0.0518(8) Uani 1 1 d . .
C5 C -0.2722(5) 1.0763(4) 0.2236(2) 0.0689(10) Uani 1 1 d . .
H5 H -0.2585 1.1535 0.2569 0.083 Uiso 1 1 calc R U
C6 C -0.3999(5) 1.0534(4) 0.1694(2) 0.0763(12) Uani 1 1 d . .
H6 H -0.4748 1.1128 0.1680 0.092 Uiso 1 1 calc R U
C7 C -0.4194(4) 0.9405(4) 0.1154(2) 0.0703(11) Uani 1 1 d . .
H7 H -0.5052 0.9284 0.0773 0.084 Uiso 1 1 calc R U
C8 C -0.3130(3) 0.8470(3) 0.11791(18) 0.0496(8) Uani 1 1 d . .
C9 C -0.3194(3) 0.7341(3) 0.05690(17) 0.0460(7) Uani 1 1 d . .
C10 C -0.4163(4) 0.7268(4) -0.01502(19) 0.0585(9) Uani 1 1 d . .
H10 H -0.4785 0.7952 -0.0265 0.070 Uiso 1 1 calc R U
C11 C -0.4225(4) 0.6197(4) -0.07034(19) 0.0602(9) Uani 1 1 d . .
H11 H -0.4854 0.6191 -0.1194 0.072 Uiso 1 1 calc R U
C12 C -0.3375(4) 0.5149(3) -0.05380(18) 0.0555(8) Uani 1 1 d . .
H12 H -0.3455 0.4427 -0.0910 0.067 Uiso 1 1 calc R U
C13 C -0.2372(3) 0.5149(3) 0.01931(16) 0.0446(7) Uani 1 1 d . .
C14 C -0.1497(3) 0.4027(3) 0.04100(17) 0.0453(7) Uani 1 1 d . .
C15 C -0.1483(4) 0.2893(3) -0.01111(19) 0.0576(8) Uani 1 1 d . .
H15 H -0.2047 0.2847 -0.0623 0.069 Uiso 1 1 calc R U
C16 C -0.0651(4) 0.1857(3) 0.0126(2) 0.0646(10) Uani 1 1 d . .
H16 H -0.0697 0.1100 -0.0216 0.078 Uiso 1 1 calc R U
C17 C 0.0258(4) 0.1922(3) 0.0870(2) 0.0578(9) Uani 1 1 d . .
H17 H 0.0846 0.1223 0.1008 0.069 Uiso 1 1 calc R U
C18 C 0.0308(3) 0.3011(3) 0.14135(18) 0.0452(7) Uani 1 1 d . .
C19 C 0.1356(3) 0.3155(3) 0.21723(18) 0.0440(7) Uani 1 1 d . .
C20 C 0.2521(4) 0.2338(3) 0.2349(2) 0.0545(8) Uani 1 1 d . .
H20 H 0.2708 0.1710 0.1953 0.065 Uiso 1 1 calc R U
C21 C 0.3414(4) 0.2431(3) 0.3098(2) 0.0579(9) Uani 1 1 d . .
H21 H 0.4192 0.1874 0.3193 0.069 Uiso 1 1 calc R U
C22 C 0.3164(3) 0.3338(3) 0.3703(2) 0.0537(8) Uani 1 1 d . .
H22 H 0.3749 0.3364 0.4209 0.064 Uiso 1 1 calc R U
C23 C 0.2028(3) 0.4226(3) 0.35605(17) 0.0426(7) Uani 1 1 d . .
C24 C 0.1744(3) 0.5252(3) 0.41605(17) 0.0426(7) Uani 1 1 d . .
C25 C 0.2767(3) 0.5602(3) 0.48654(19) 0.0551(8) Uani 1 1 d . .
H25 H 0.3646 0.5164 0.4961 0.066 Uiso 1 1 calc R U
C26 C 0.2481(4) 0.6579(3) 0.5410(2) 0.0588(9) Uani 1 1 d . .
H26 H 0.3166 0.6800 0.5871 0.071 Uiso 1 1 calc R U
C27 C 0.1182(4) 0.7239(3) 0.52779(19) 0.0536(8) Uani 1 1 d . .
H27 H 0.1016 0.7906 0.5653 0.064 Uiso 1 1 calc R U
C28 C 0.0108(3) 0.6939(3) 0.45995(16) 0.0432(7) Uani 1 1 d . .
C29 C -0.1259(3) 0.7665(3) 0.44439(17) 0.0447(7) Uani 1 1 d . .
C30 C -0.1520(4) 0.8767(3) 0.4917(2) 0.0565(8) Uani 1 1 d . .
H30 H -0.0780 0.9101 0.5332 0.068 Uiso 1 1 calc R U
C31 C -0.2879(4) 0.9391(4) 0.4784(2) 0.0671(10) Uani 1 1 d . .
H31 H -0.3002 1.0159 0.5088 0.081 Uiso 1 1 calc R U
C32 C -0.4009(4) 0.8880(4) 0.4216(2) 0.0665(10) Uani 1 1 d . .
H32 H -0.4916 0.9284 0.4147 0.080 Uiso 1 1 calc R U
C33 C -0.3831(4) 0.7733(3) 0.37234(19) 0.0532(8) Uani 1 1 d . .
C34 C -0.5027(4) 0.7128(4) 0.3164(2) 0.0622(9) Uani 1 1 d . .
H34 H -0.5955 0.7499 0.3097 0.075 Uiso 1 1 calc R U
C35 C -0.4824(3) 0.5993(3) 0.27195(19) 0.0546(8) Uani 1 1 d . .
H35 H -0.5642 0.5556 0.2388 0.066 Uiso 1 1 calc R U
C36 C -0.3391(3) 0.5492(3) 0.27630(17) 0.0453(7) Uani 1 1 d . .
H36 H -0.3266 0.4738 0.2446 0.054 Uiso 1 1 calc R U
C37 C -0.2156(3) 0.6092(3) 0.32677(16) 0.0397(6) Uani 1 1 d . .
C38 C -0.0624(3) 0.5630(3) 0.32912(16) 0.0366(6) Uani 1 1 d . .
C39 C -0.0078(3) 0.4999(3) 0.26246(16) 0.0365(6) Uani 1 1 d . .
C40 C -0.0658(3) 0.5168(3) 0.17616(16) 0.0369(6) Uani 1 1 d . .
C41 C -0.1199(3) 0.6338(3) 0.14729(16) 0.0378(6) Uani 1 1 d . .
C42 C -0.0809(3) 0.7660(3) 0.18943(16) 0.0395(6) Uani 1 1 d . .
C43 C -0.1853(3) 0.8652(3) 0.17910(17) 0.0443(7) Uani 1 1 d . .
C44 C -0.2240(3) 0.6287(3) 0.07332(16) 0.0427(7) Uani 1 1 d . .
C45 C -0.0640(3) 0.4054(3) 0.11928(16) 0.0412(7) Uani 1 1 d . .
C46 C 0.1134(3) 0.4139(3) 0.27864(17) 0.0403(6) Uani 1 1 d . .
C47 C 0.0397(3) 0.5904(3) 0.40341(16) 0.0406(6) Uani 1 1 d . .
C48 C -0.2407(3) 0.7177(3) 0.38047(17) 0.0420(7) Uani 1 1 d . .

loop_
_atom_site_aniso_label
_atom_site_aniso_U_11
_atom_site_aniso_U_22
_atom_site_aniso_U_33
_atom_site_aniso_U_23
_atom_site_aniso_U_13
_atom_site_aniso_U_12
C1 0.0467(17) 0.0455(16) 0.0409(16) 0.0067(13) -0.0027(13) 0.0066(14)
C2 0.060(2) 0.0511(18) 0.0475(18) 0.0028(15) -0.0026(16) 0.0004(15)
C3 0.075(2) 0.0454(17) 0.0427(18) 0.0015(14) 0.0053(17) 0.0043(16)
C4 0.069(2) 0.0497(18) 0.0413(17) 0.0108(14) 0.0104(16) 0.0209(16)
C5 0.097(3) 0.062(2) 0.053(2) 0.0100(17) 0.009(2) 0.035(2)
C6 0.091(3) 0.086(3) 0.062(2) 0.014(2) 0.012(2) 0.055(2)
C7 0.071(2) 0.092(3) 0.053(2) 0.020(2) 0.0016(18) 0.039(2)
C8 0.0480(17) 0.0629(19) 0.0410(16) 0.0185(14) 0.0041(14) 0.0183(15)
C9 0.0432(16) 0.0600(18) 0.0344(15) 0.0125(14) -0.0020(13) 0.0061(14)
C10 0.0524(19) 0.080(2) 0.0411(18) 0.0184(17) -0.0083(15) 0.0087(17)
C11 0.0526(19) 0.089(3) 0.0354(17) 0.0126(17) -0.0134(14) 0.0016(18)
C12 0.0568(19) 0.073(2) 0.0337(16) 0.0039(15) -0.0049(14) -0.0033(17)
C13 0.0410(16) 0.0608(19) 0.0301(14) 0.0071(13) 0.0006(12) -0.0038(14)
C14 0.0484(17) 0.0534(18) 0.0336(15) -0.0018(13) 0.0054(13) 0.0004(14)
C15 0.066(2) 0.067(2) 0.0371(17) -0.0063(15) 0.0032(16) -0.0024(18)
C16 0.085(3) 0.051(2) 0.058(2) -0.0099(16) 0.013(2) 0.0052(19)
C17 0.070(2) 0.0515(19) 0.054(2) 0.0009(16) 0.0093(18) 0.0115(16)
C18 0.0543(18) 0.0402(15) 0.0425(17) 0.0035(13) 0.0110(14) 0.0055(14)
C19 0.0455(16) 0.0412(15) 0.0476(17) 0.0106(13) 0.0086(14) 0.0096(13)
C20 0.059(2) 0.0480(18) 0.060(2) 0.0075(15) 0.0136(17) 0.0177(15)
C21 0.0528(19) 0.0559(19) 0.068(2) 0.0170(17) 0.0034(17) 0.0211(16)
C22 0.0430(17) 0.0605(19) 0.058(2) 0.0157(16) -0.0041(15) 0.0125(15)
C23 0.0344(14) 0.0502(17) 0.0431(16) 0.0152(13) -0.0011(13) 0.0050(13)
C24 0.0381(15) 0.0506(17) 0.0388(16) 0.0136(13) -0.0008(13) 0.0052(13)
C25 0.0407(16) 0.072(2) 0.0505(19) 0.0126(17) -0.0112(15) 0.0060(16)
C26 0.0527(19) 0.080(2) 0.0390(17) 0.0029(16) -0.0121(15) -0.0011(17)
C27 0.0580(19) 0.061(2) 0.0403(17) -0.0018(15) -0.0016(15) 0.0034(16)
C28 0.0467(16) 0.0520(17) 0.0300(14) 0.0057(13) 0.0003(13) 0.0019(14)
C29 0.0468(17) 0.0537(18) 0.0339(15) 0.0025(13) 0.0053(13) 0.0047(14)
C30 0.063(2) 0.060(2) 0.0460(18) -0.0039(15) 0.0087(16) -0.0010(17)
C31 0.080(3) 0.062(2) 0.063(2) -0.0069(18) 0.017(2) 0.016(2)
C32 0.064(2) 0.074(2) 0.068(2) 0.0037(19) 0.016(2) 0.0303(19)
C33 0.0494(18) 0.066(2) 0.0472(18) 0.0079(16) 0.0082(15) 0.0190(16)
C34 0.0428(18) 0.090(3) 0.057(2) 0.0091(19) 0.0006(16) 0.0267(18)
C35 0.0391(16) 0.080(2) 0.0436(18) 0.0070(16) -0.0061(14) 0.0061(16)
C36 0.0409(16) 0.0596(18) 0.0344(15) 0.0036(13) -0.0024(13) 0.0057(14)
C37 0.0416(15) 0.0487(16) 0.0291(14) 0.0091(12) -0.0005(12) 0.0091(13)
C38 0.0366(14) 0.0405(14) 0.0322(14) 0.0087(11) -0.0022(12) 0.0039(12)
C39 0.0364(14) 0.0399(15) 0.0325(14) 0.0071(11) -0.0013(12) 0.0044(12)
C40 0.0356(14) 0.0444(15) 0.0308(14) 0.0014(12) 0.0009(11) 0.0071(12)
C41 0.0368(14) 0.0454(16) 0.0321(14) 0.0062(12) 0.0025(12) 0.0081(12)
C42 0.0455(16) 0.0432(15) 0.0301(14) 0.0100(12) 0.0000(12) 0.0069(13)
C43 0.0535(18) 0.0460(16) 0.0348(15) 0.0135(13) 0.0047(13) 0.0089(14)
C44 0.0408(15) 0.0526(17) 0.0340(15) 0.0097(13) -0.0003(12) 0.0037(13)
C45 0.0436(16) 0.0454(16) 0.0348(15) 0.0045(12) 0.0068(13) 0.0010(13)
C46 0.0382(15) 0.0439(15) 0.0397(15) 0.0095(12) 0.0035(12) 0.0064(12)
C47 0.0375(14) 0.0508(17) 0.0324(14) 0.0113(12) -0.0013(12) 0.0015(13)
C48 0.0434(16) 0.0498(17) 0.0337(15) 0.0117(12) 0.0040(13) 0.0067(13)

loop_
_atom_type_symbol
_atom_type_description
_atom_type_scat_dispersion_real
_atom_type_scat_dispersion_imag
_atom_type_scat_source
C C 0.0033 0.0016 'International Tables Vol C Tables 4.2.6.8 and 6.1.1.4'
H H 0.0000 0.0000 'International Tables Vol C Tables 4.2.6.8 and 6.1.1.4'

loop_
_geom_angle_atom_site_label_1
_geom_angle_atom_site_label_2
_geom_angle_atom_site_label_3
_geom_angle
C42 C1 C2 121.5(3)
C3 C2 C1 120.1(3)
C2 C3 C4 121.4(3)
C5 C4 C3 122.9(3)
C5 C4 C43 118.8(3)
C3 C4 C43 118.2(3)
C6 C5 C4 120.8(3)
C5 C6 C7 120.6(3)
C8 C7 C6 121.3(4)
C7 C8 C43 118.2(3)
C7 C8 C9 123.4(3)
C43 C8 C9 118.3(3)
C10 C9 C44 118.7(3)
C10 C9 C8 122.1(3)
C44 C9 C8 119.2(3)
C9 C10 C11 121.3(3)
C12 C11 C10 120.9(3)
C11 C12 C13 120.8(3)
C12 C13 C44 118.1(3)
C12 C13 C14 122.5(3)
C44 C13 C14 119.4(2)
C15 C14 C45 118.0(3)
C15 C14 C13 123.3(3)
C45 C14 C13 118.7(2)
C16 C15 C14 121.0(3)
C15 C16 C17 120.9(3)
C16 C17 C18 121.2(3)
C17 C18 C45 118.0(3)
C17 C18 C19 122.2(3)
C45 C18 C19 119.7(2)
C20 C19 C46 117.4(3)
C20 C19 C18 123.3(3)
C46 C19 C18 119.1(2)
C19 C20 C21 121.9(3)
C22 C21 C20 120.9(3)
C21 C22 C23 120.4(3)
C22 C23 C46 118.3(3)
C22 C23 C24 123.4(3)
C46 C23 C24 118.2(2)
C25 C24 C47 119.0(3)
C25 C24 C23 122.1(3)
C47 C24 C23 118.9(3)
C26 C25 C24 120.8(3)
C25 C26 C27 120.4(3)
C26 C27 C28 122.2(3)
C27 C28 C47 117.5(3)
C27 C28 C29 122.4(3)
C47 C28 C29 120.1(3)
C30 C29 C48 118.3(3)
C30 C29 C28 122.8(3)
C48 C29 C28 118.8(3)
C29 C30 C31 121.5(3)
C32 C31 C30 120.4(3)
C31 C32 C33 121.0(3)
C34 C33 C48 119.3(3)
C34 C33 C32 122.1(3)
C48 C33 C32 118.6(3)
C35 C34 C33 120.3(3)
C34 C35 C36 120.3(3)
C37 C36 C35 121.6(3)
C36 C37 C48 118.2(2)
C36 C37 C38 122.6(3)
C48 C37 C38 119.1(3)
C39 C38 C47 118.4(2)
C39 C38 C37 123.6(2)
C47 C38 C37 117.9(2)
C38 C39 C46 118.4(2)
C38 C39 C40 123.7(2)
C46 C39 C40 117.9(2)
C41 C40 C45 119.0(2)
C41 C40 C39 123.4(2)
C45 C40 C39 117.6(2)
C40 C41 C44 119.3(2)
C40 C41 C42 123.8(2)
C44 C41 C42 116.9(2)
C1 C42 C43 118.2(3)
C1 C42 C41 122.5(2)
C43 C42 C41 119.3(3)
C42 C43 C8 120.4(3)
C42 C43 C4 119.6(3)
C8 C43 C4 119.9(3)
C13 C44 C9 120.1(3)
C13 C44 C41 119.6(3)
C9 C44 C41 120.2(3)
C14 C45 C18 120.6(3)
C14 C45 C40 120.2(3)
C18 C45 C40 119.1(3)
C23 C46 C19 120.9(2)
C23 C46 C39 120.2(2)
C19 C46 C39 118.8(3)
C24 C47 C28 120.2(3)
C24 C47 C38 120.2(3)
C28 C47 C38 119.3(2)
C33 C48 C29 119.8(3)
C33 C48 C37 119.6(3)
C29 C48 C37 120.5(3)

loop_
_geom_bond_atom_site_label_1
_geom_bond_atom_site_label_2
_geom_bond_distance
C1 C42 1.390(4)
C1 C2 1.400(4)
C2 C3 1.360(4)
C3 C4 1.410(5)
C4 C5 1.405(4)
C4 C43 1.434(4)
C5 C6 1.366(5)
C6 C7 1.411(5)
C7 C8 1.388(4)
C8 C43 1.430(4)
C8 C9 1.488(4)
C9 C10 1.382(4)
C9 C44 1.428(4)
C10 C11 1.385(5)
C11 C12 1.367(4)
C12 C13 1.417(4)
C13 C44 1.419(4)
C13 C14 1.457(4)
C14 C15 1.410(4)
C14 C45 1.421(4)
C15 C16 1.371(5)
C16 C17 1.388(5)
C17 C18 1.390(4)
C18 C45 1.432(4)
C18 C19 1.471(4)
C19 C20 1.388(4)
C19 C46 1.434(4)
C20 C21 1.388(4)
C21 C22 1.377(4)
C22 C23 1.411(4)
C23 C46 1.422(4)
C23 C24 1.462(4)
C24 C25 1.412(4)
C24 C47 1.412(4)
C25 C26 1.367(4)
C26 C27 1.379(4)
C27 C28 1.397(4)
C28 C47 1.433(4)
C28 C29 1.473(4)
C29 C30 1.387(4)
C29 C48 1.430(4)
C30 C31 1.406(5)
C31 C32 1.353(5)
C32 C33 1.421(4)
C33 C34 1.413(5)
C33 C48 1.419(4)
C34 C35 1.374(4)
C35 C36 1.401(4)
C36 C37 1.387(4)
C37 C48 1.431(4)
C37 C38 1.468(4)
C38 C39 1.395(3)
C38 C47 1.447(4)
C39 C46 1.446(4)
C39 C40 1.471(4)
C40 C41 1.385(4)
C40 C45 1.442(4)
C41 C44 1.444(4)
C41 C42 1.481(4)
C42 C43 1.421(4)

loop_
_geom_torsion_atom_site_label_1
_geom_torsion_atom_site_label_2
_geom_torsion_atom_site_label_3
_geom_torsion_atom_site_label_4
_geom_torsion
C42 C1 C2 C3 0.7(4)
C1 C2 C3 C4 -4.7(5)
C2 C3 C4 C5 -177.0(3)
C2 C3 C4 C43 0.4(4)
C3 C4 C5 C6 176.3(3)
C43 C4 C5 C6 -1.1(5)
C4 C5 C6 C7 -3.2(6)
C5 C6 C7 C8 2.6(6)
C6 C7 C8 C43 2.4(5)
C6 C7 C8 C9 -173.4(3)
C7 C8 C9 C10 11.5(5)
C43 C8 C9 C10 -164.3(3)
C7 C8 C9 C44 -167.7(3)
C43 C8 C9 C44 16.5(4)
C44 C9 C10 C11 0.3(4)
C8 C9 C10 C11 -178.8(3)
C9 C10 C11 C12 2.8(5)
C10 C11 C12 C13 -1.9(5)
C11 C12 C13 C44 -2.0(4)
C11 C12 C13 C14 177.2(3)
C12 C13 C14 C15 4.8(4)
C44 C13 C14 C15 -176.0(3)
C12 C13 C14 C45 -173.7(3)
C44 C13 C14 C45 5.5(4)
C45 C14 C15 C16 -0.9(4)
C13 C14 C15 C16 -179.3(3)
C14 C15 C16 C17 -3.1(5)
C15 C16 C17 C18 2.7(5)
C16 C17 C18 C45 1.5(4)
C16 C17 C18 C19 -174.8(3)
C17 C18 C19 C20 9.8(4)
C45 C18 C19 C20 -166.5(3)
C17 C18 C19 C46 -167.0(3)
C45 C18 C19 C46 16.7(4)
C46 C19 C20 C21 2.0(4)
C18 C19 C20 C21 -174.8(3)
C19 C20 C21 C22 0.7(5)
C20 C21 C22 C23 -2.4(5)
C21 C22 C23 C46 1.3(4)
C21 C22 C23 C24 -177.3(3)
C22 C23 C24 C25 12.3(4)
C46 C23 C24 C25 -166.3(3)
C22 C23 C24 C47 -167.2(3)
C46 C23 C24 C47 14.2(4)
C47 C24 C25 C26 -1.5(4)
C23 C24 C25 C26 179.1(3)
C24 C25 C26 C27 0.0(5)
C25 C26 C27 C28 0.6(5)
C26 C27 C28 C47 0.1(4)
C26 C27 C28 C29 -178.3(3)
C27 C28 C29 C30 5.5(4)
C47 C28 C29 C30 -172.9(3)
C27 C28 C29 C48 -171.3(3)
C47 C28 C29 C48 10.3(4)
C48 C29 C30 C31 0.6(4)
C28 C29 C30 C31 -176.2(3)
C29 C30 C31 C32 3.7(5)
C30 C31 C32 C33 -2.1(5)
C31 C32 C33 C34 175.8(3)
C31 C32 C33 C48 -3.6(5)
C48 C33 C34 C35 1.6(5)
C32 C33 C34 C35 -177.8(3)
C33 C34 C35 C36 -5.5(5)
C34 C35 C36 C37 1.9(4)
C35 C36 C37 C48 5.5(4)
C35 C36 C37 C38 -176.6(3)
C36 C37 C38 C39 28.5(4)
C48 C37 C38 C39 -153.7(3)
C36 C37 C38 C47 -154.7(3)
C48 C37 C38 C47 23.1(4)
C47 C38 C39 C46 27.2(4)
C37 C38 C39 C46 -156.0(3)
C47 C38 C39 C40 -152.3(3)
C37 C38 C39 C40 24.5(4)
C38 C39 C40 C41 31.9(4)
C46 C39 C40 C41 -147.6(3)
C38 C39 C40 C45 -148.7(3)
C46 C39 C40 C45 31.8(3)
C45 C40 C41 C44 23.6(4)
C39 C40 C41 C44 -157.0(2)
C45 C40 C41 C42 -158.3(2)
C39 C40 C41 C42 21.1(4)
C2 C1 C42 C43 7.5(4)
C2 C1 C42 C41 -173.9(3)
C40 C41 C42 C1 28.8(4)
C44 C41 C42 C1 -153.1(3)
C40 C41 C42 C43 -152.6(2)
C44 C41 C42 C43 25.5(3)
C1 C42 C43 C8 167.7(2)
C41 C42 C43 C8 -11.0(4)
C1 C42 C43 C4 -11.6(4)
C41 C42 C43 C4 169.7(2)
C7 C8 C43 C42 174.1(3)
C9 C8 C43 C42 -10.0(4)
C7 C8 C43 C4 -6.6(4)
C9 C8 C43 C4 169.3(2)
C5 C4 C43 C42 -174.6(3)
C3 C4 C43 C42 7.8(4)
C5 C4 C43 C8 6.0(4)
C3 C4 C43 C8 -171.5(3)
C12 C13 C44 C9 5.1(4)
C14 C13 C44 C9 -174.2(2)
C12 C13 C44 C41 -178.3(2)
C14 C13 C44 C41 2.4(4)
C10 C9 C44 C13 -4.3(4)
C8 C9 C44 C13 174.9(2)
C10 C9 C44 C41 179.1(3)
C8 C9 C44 C41 -1.7(4)
C40 C41 C44 C13 -17.3(4)
C42 C41 C44 C13 164.5(2)
C40 C41 C44 C9 159.3(3)
C42 C41 C44 C9 -18.9(4)
C15 C14 C45 C18 5.1(4)
C13 C14 C45 C18 -176.3(2)
C15 C14 C45 C40 -177.8(2)
C13 C14 C45 C40 0.8(4)
C17 C18 C45 C14 -5.5(4)
C19 C18 C45 C14 171.0(2)
C17 C18 C45 C40 177.4(2)
C19 C18 C45 C40 -6.1(4)
C41 C40 C45 C14 -15.5(4)
C39 C40 C45 C14 165.1(2)
C41 C40 C45 C18 161.6(2)
C39 C40 C45 C18 -17.8(4)
C22 C23 C46 C19 1.4(4)
C24 C23 C46 C19 -180.0(2)
C22 C23 C46 C39 177.9(2)
C24 C23 C46 C39 -3.5(4)
C20 C19 C46 C23 -3.0(4)
C18 C19 C46 C23 174.0(3)
C20 C19 C46 C39 -179.5(2)
C18 C19 C46 C39 -2.6(4)
C38 C39 C46 C23 -17.4(4)
C40 C39 C46 C23 162.1(2)
C38 C39 C46 C19 159.1(2)
C40 C39 C46 C19 -21.3(4)
C25 C24 C47 C28 2.2(4)
C23 C24 C47 C28 -178.3(2)
C25 C24 C47 C38 176.0(3)
C23 C24 C47 C38 -4.6(4)
C27 C28 C47 C24 -1.6(4)
C29 C28 C47 C24 176.9(2)
C27 C28 C47 C38 -175.4(2)
C29 C28 C47 C38 3.1(4)
C39 C38 C47 C24 -16.4(4)
C37 C38 C47 C24 166.6(2)
C39 C38 C47 C28 157.4(2)
C37 C38 C47 C28 -19.6(4)
C34 C33 C48 C29 -171.6(3)
C32 C33 C48 C29 7.9(4)
C34 C33 C48 C37 5.8(4)
C32 C33 C48 C37 -174.8(3)
C30 C29 C48 C33 -6.4(4)
C28 C29 C48 C33 170.5(2)
C30 C29 C48 C37 176.3(2)
C28 C29 C48 C37 -6.8(4)
C36 C37 C48 C33 -9.2(4)
C38 C37 C48 C33 172.9(2)
C36 C37 C48 C29 168.1(3)
C38 C37 C48 C29 -9.8(4)
